data_4511635
loop_
_publ_author_name
'Thu\'ery, Pierre'
'Harrowfield, Jack'

_publ_section_title
;
 Uranyl Ion Complexes with all-cis-1,3,5-Cyclohexanetricarboxylate:
 Unexpected Framework and Nanotubular Assemblies
;
_journal_issue 8
_journal_name_full 'Crystal Growth &amp; Design'
_journal_page_first 4214
_journal_paper_doi 10.1021/cg500828s
_journal_volume 14
_journal_year 2014
_chemical_formula_sum 'C30 H56 O28 U3'
_chemical_formula_weight 1578.84
_space_group_IT_number 60
_symmetry_cell_setting orthorhombic
_symmetry_space_group_name_Hall '-P 2n 2ab'
_symmetry_space_group_name_H-M 'P b c n'
_atom_sites_solution_hydrogens geom
_atom_sites_solution_primary direct
_atom_sites_solution_secondary difmap
_audit_creation_method SHELXL-97
_cell_angle_alpha 90.00
_cell_angle_beta 90.00
_cell_angle_gamma 90.00
_cell_formula_units_Z 4
_cell_length_a 14.1670(5)
_cell_length_b 18.6643(7)
_cell_length_c 16.8236(3)
_cell_measurement_reflns_used 107402
_cell_measurement_temperature 150(2)
_cell_measurement_theta_max 30.50
_cell_measurement_theta_min 2.88
_cell_volume 4448.4(2)
_computing_cell_refinement 'HKL2000 (Otwinowski & Minor, 1997)'
_computing_data_collection 'COLLECT (Nonius, 1998)'
_computing_data_reduction 'HKL2000 (Otwinowski & Minor, 1997)'
_computing_molecular_graphics 'SHELXTL (Sheldrick, 2008)'
_computing_publication_material 'SHELXTL (Sheldrick, 2008); PLATON (Spek, 2003)'
_computing_structure_refinement 'SHELXL-97 (Sheldrick, 2008)'
_computing_structure_solution 'SHELXS-97 (Sheldrick, 2008)'
_diffrn_ambient_temperature 150(2)
_diffrn_measured_fraction_theta_full 0.998
_diffrn_measured_fraction_theta_max 0.998
_diffrn_measurement_device_type 'Nonius Kappa-CCD area-detector diffractometer'
_diffrn_measurement_method 'two \f and four \w scans with 2\% steps (372 frames)'
_diffrn_radiation_monochromator graphite
_diffrn_radiation_source 'fine-focus sealed tube'
_diffrn_radiation_type MoK\a
_diffrn_radiation_wavelength 0.71073
_diffrn_reflns_av_R_equivalents 0.0263
_diffrn_reflns_av_unetI/netI 0.0365
_diffrn_reflns_limit_h_max 20
_diffrn_reflns_limit_h_min -20
_diffrn_reflns_limit_k_max 26
_diffrn_reflns_limit_k_min -26
_diffrn_reflns_limit_l_max 24
_diffrn_reflns_limit_l_min -23
_diffrn_reflns_number 107402
_diffrn_reflns_theta_full 30.50
_diffrn_reflns_theta_max 30.50
_diffrn_reflns_theta_min 2.88
_diffrn_standards_decay_% 0
_diffrn_standards_interval_time 0
_diffrn_standards_number 0
_exptl_absorpt_coefficient_mu 10.987
_exptl_absorpt_correction_T_max 0.138
_exptl_absorpt_correction_T_min 0.094
_exptl_absorpt_correction_type multi-scan
_exptl_absorpt_process_details 'SCALEPACK (Otwinowski & Minor, 1997)'
_exptl_crystal_colour 'translucent light yellow'
_exptl_crystal_density_diffrn 2.357
_exptl_crystal_density_method 'not measured'
_exptl_crystal_description irregular
_exptl_crystal_F_000 2944
_exptl_crystal_size_max 0.22
_exptl_crystal_size_mid 0.18
_exptl_crystal_size_min 0.18
_refine_diff_density_max 1.273
_refine_diff_density_min -1.641
_refine_diff_density_rms 0.154
_refine_ls_extinction_method none
_refine_ls_goodness_of_fit_ref 1.021
_refine_ls_hydrogen_treatment constr
_refine_ls_matrix_type full
_refine_ls_number_parameters 277
_refine_ls_number_reflns 6784
_refine_ls_number_restraints 0
_refine_ls_restrained_S_all 1.021
_refine_ls_R_factor_all 0.0442
_refine_ls_R_factor_gt 0.0286
_refine_ls_shift/su_max 0.001
_refine_ls_shift/su_mean 0.000
_refine_ls_structure_factor_coef Fsqd
_refine_ls_weighting_details 'calc w=1/[\s^2^(Fo^2^)+(0.0321P)^2^+1.6982P] where P=(Fo^2^+2Fc^2^)/3'
_refine_ls_weighting_scheme calc
_refine_ls_wR_factor_gt 0.0611
_refine_ls_wR_factor_ref 0.0646
_reflns_number_gt 5286
_reflns_number_total 6784
_reflns_threshold_expression >2sigma(I)
_cod_data_source_file cg500828s_si_003.cif
_cod_data_source_block 1
_cod_depositor_comments 'Adding full bibliography for 4511635--4511642.cif.'
_cod_original_cell_volume 4448.5(2)
_cod_database_code 4511635

loop_
_symmetry_equiv_pos_as_xyz
'x, y, z'
'-x+1/2, -y+1/2, z+1/2'
'-x, y, -z+1/2'
'x+1/2, -y+1/2, -z'
'-x, -y, -z'
'x-1/2, y-1/2, -z-1/2'
'x, -y, z-1/2'
'-x-1/2, y-1/2, z'

loop_
_atom_site_label
_atom_site_type_symbol
_atom_site_fract_x
_atom_site_fract_y
_atom_site_fract_z
_atom_site_U_iso_or_equiv
_atom_site_adp_type
_atom_site_occupancy
_atom_site_symmetry_multiplicity
_atom_site_calc_flag
_atom_site_refinement_flags
U1 U 0.286221(10) 0.382754(7) 0.095854(8) 0.02369(5) Uani 1 1 d .
U2 U 0.5000 0.357711(10) 0.7500 0.02336(5) Uani 1 2 d S
O1 O 0.39159(19) 0.33895(15) 0.06617(16) 0.0333(6) Uani 1 1 d .
O2 O 0.1812(2) 0.42692(16) 0.12541(16) 0.0377(7) Uani 1 1 d .
O3 O 0.5279(2) 0.35692(14) 0.64775(16) 0.0319(6) Uani 1 1 d .
O4 O 0.28897(19) 0.31688(15) 0.22443(15) 0.0323(6) Uani 1 1 d .
O5 O 0.3675(2) 0.41715(14) 0.21722(15) 0.0363(7) Uani 1 1 d .
O6 O 0.3608(2) 0.49601(14) 0.58952(14) 0.0339(6) Uani 1 1 d .
O7 O 0.3019(2) 0.53865(15) 0.47896(15) 0.0354(7) Uani 1 1 d .
O8 O 0.29331(19) 0.16959(15) 0.47683(15) 0.0323(6) Uani 1 1 d .
O9 O 0.3007(2) 0.22949(16) 0.58848(15) 0.0338(7) Uani 1 1 d .
O10 O 0.5000 0.48696(19) 0.7500 0.0323(9) Uani 1 2 d S
H10 H 0.4970 0.5146 0.7864 0.039 Uiso 1 1 d R
O11 O 0.34678(19) 0.40135(13) 0.71566(15) 0.0291(6) Uani 1 1 d .
H11A H 0.3439 0.4194 0.6724 0.035 Uiso 1 1 d R
H11B H 0.2925 0.3958 0.7327 0.035 Uiso 1 1 d R
O12 O 0.4016(2) 0.25266(14) 0.73275(17) 0.0376(7) Uani 1 1 d .
H12A H 0.3541 0.2422 0.6958 0.045 Uiso 1 1 d R
H12B H 0.4036 0.2346 0.7781 0.045 Uiso 1 1 d R
O13 O 0.1049(2) 0.34289(16) 0.35389(18) 0.0423(7) Uani 1 1 d .
O14 O 0.0000 0.7277(3) 0.2500 0.0587(13) Uani 1 2 d S
O15 O 0.2302(2) 0.41318(16) 0.83507(15) 0.0376(7) Uani 1 1 d .
H15A H 0.2635 0.4368 0.8672 0.045 Uiso 1 1 d R
H15B H 0.2045 0.3669 0.8539 0.045 Uiso 1 1 d R
C1 C 0.3763(3) 0.3556(2) 0.3421(2) 0.0287(8) Uani 1 1 d .
H1 H 0.4467 0.3518 0.3416 0.034 Uiso 1 1 calc R
C2 C 0.3486(3) 0.4249(2) 0.3854(2) 0.0335(9) Uani 1 1 d .
H2A H 0.3798 0.4662 0.3595 0.040 Uiso 1 1 calc R
H2B H 0.2795 0.4319 0.3814 0.040 Uiso 1 1 calc R
C3 C 0.3771(3) 0.4223(2) 0.4729(2) 0.0307(9) Uani 1 1 d .
H3 H 0.4474 0.4192 0.4763 0.037 Uiso 1 1 calc R
C4 C 0.3346(3) 0.3570(2) 0.5141(2) 0.0316(9) Uani 1 1 d .
H4A H 0.3570 0.3550 0.5698 0.038 Uiso 1 1 calc R
H4B H 0.2649 0.3614 0.5149 0.038 Uiso 1 1 calc R
C5 C 0.3623(3) 0.28807(19) 0.4714(2) 0.0305(8) Uani 1 1 d .
H5 H 0.4323 0.2825 0.4755 0.037 Uiso 1 1 calc R
C6 C 0.3363(3) 0.2893(2) 0.3834(2) 0.0300(9) Uani 1 1 d .
H6A H 0.2667 0.2890 0.3779 0.036 Uiso 1 1 calc R
H6B H 0.3612 0.2457 0.3573 0.036 Uiso 1 1 calc R
C7 C 0.3424(3) 0.36206(19) 0.2582(2) 0.0300(8) Uani 1 1 d .
C8 C 0.3450(3) 0.48929(19) 0.5163(2) 0.0301(8) Uani 1 1 d .
C9 C 0.3165(3) 0.2254(2) 0.5145(2) 0.0289(8) Uani 1 1 d .
C10 C 0.0687(4) 0.4136(3) 0.3424(3) 0.0456(11) Uani 1 1 d .
H10A H 0.0058 0.4120 0.3168 0.055 Uiso 1 1 calc R
H10B H 0.1118 0.4421 0.3085 0.055 Uiso 1 1 calc R
C11 C 0.0618(4) 0.4461(2) 0.4252(3) 0.0482(12) Uani 1 1 d .
H11C H 0.0088 0.4805 0.4286 0.058 Uiso 1 1 calc R
H11D H 0.1211 0.4708 0.4399 0.058 Uiso 1 1 calc R
C12 C 0.0445(4) 0.3811(3) 0.4784(3) 0.0459(11) Uani 1 1 d .
H12C H 0.0897 0.3804 0.5233 0.055 Uiso 1 1 calc R
H12D H -0.0205 0.3817 0.5000 0.055 Uiso 1 1 calc R
C13 C 0.0593(4) 0.3163(3) 0.4247(3) 0.0470(11) Uani 1 1 d .
H13A H 0.0995 0.2802 0.4514 0.056 Uiso 1 1 calc R
H13B H -0.0020 0.2938 0.4114 0.056 Uiso 1 1 calc R
C14 C 0.0564(4) 0.6825(3) 0.1990(3) 0.0571(13) Uani 1 1 d .
H14A H 0.1236 0.6842 0.2151 0.069 Uiso 1 1 calc R
H14B H 0.0513 0.6982 0.1430 0.069 Uiso 1 1 calc R
C15 C 0.0183(4) 0.6086(3) 0.2085(3) 0.0543(13) Uani 1 1 d .
H15C H -0.0328 0.5991 0.1698 0.065 Uiso 1 1 calc R
H15D H 0.0686 0.5722 0.2016 0.065 Uiso 1 1 calc R

loop_
_atom_site_aniso_label
_atom_site_aniso_U_11
_atom_site_aniso_U_22
_atom_site_aniso_U_33
_atom_site_aniso_U_23
_atom_site_aniso_U_13
_atom_site_aniso_U_12
U1 0.02883(8) 0.02327(7) 0.01896(7) 0.00033(5) -0.00045(5) -0.00415(5)
U2 0.02668(10) 0.02080(9) 0.02260(10) 0.000 -0.00255(8) 0.000
O1 0.0332(15) 0.0332(15) 0.0335(15) 0.0010(12) 0.0034(12) 0.0003(12)
O2 0.0371(16) 0.0420(17) 0.0340(16) -0.0069(13) 0.0035(13) 0.0057(14)
O3 0.0379(15) 0.0338(15) 0.0239(14) -0.0012(11) 0.0022(12) -0.0006(12)
O4 0.0443(17) 0.0302(14) 0.0223(13) 0.0021(11) -0.0010(11) -0.0124(13)
O5 0.0548(19) 0.0321(15) 0.0219(13) 0.0064(11) -0.0102(13) -0.0168(14)
O6 0.0541(18) 0.0236(13) 0.0240(14) -0.0041(10) -0.0045(12) 0.0103(13)
O7 0.0556(19) 0.0300(15) 0.0206(13) -0.0009(11) -0.0068(12) 0.0102(13)
O8 0.0453(17) 0.0293(14) 0.0222(13) -0.0005(11) -0.0002(12) -0.0121(13)
O9 0.0431(17) 0.0366(16) 0.0217(14) 0.0013(11) 0.0017(12) -0.0164(13)
O10 0.039(2) 0.0210(18) 0.037(2) 0.000 -0.0036(18) 0.000
O11 0.0298(15) 0.0333(14) 0.0242(13) 0.0018(11) 0.0012(12) 0.0001(12)
O12 0.0445(18) 0.0294(14) 0.0388(17) 0.0067(12) -0.0173(13) -0.0107(13)
O13 0.0477(18) 0.0372(17) 0.0421(18) -0.0059(13) 0.0094(14) -0.0056(14)
O14 0.073(4) 0.049(3) 0.055(3) 0.000 -0.003(3) 0.000
O15 0.0425(17) 0.0434(17) 0.0270(14) -0.0051(13) -0.0004(12) -0.0064(14)
C1 0.041(2) 0.0265(18) 0.0190(18) -0.0015(15) -0.0005(16) -0.0017(18)
C2 0.052(3) 0.0224(18) 0.026(2) -0.0012(15) -0.0008(18) -0.0012(19)
C3 0.046(2) 0.0233(18) 0.0229(19) -0.0018(15) 0.0038(17) -0.0014(17)
C4 0.047(2) 0.0272(19) 0.0206(19) 0.0022(15) -0.0025(17) -0.0019(18)
C5 0.040(2) 0.0273(19) 0.0242(19) -0.0001(15) -0.0013(17) 0.0009(18)
C6 0.045(3) 0.0261(19) 0.0185(17) 0.0011(14) -0.0037(16) -0.0063(18)
C7 0.038(2) 0.0280(19) 0.0245(19) -0.0010(15) -0.0002(16) -0.0040(18)
C8 0.045(2) 0.0216(18) 0.0240(19) -0.0016(14) 0.0012(17) -0.0003(17)
C9 0.031(2) 0.029(2) 0.027(2) 0.0047(16) 0.0012(16) -0.0068(17)
C10 0.050(3) 0.051(3) 0.036(2) 0.000(2) -0.008(2) 0.009(2)
C11 0.059(3) 0.041(3) 0.044(3) -0.005(2) 0.004(2) 0.005(2)
C12 0.044(3) 0.058(3) 0.036(2) -0.003(2) 0.004(2) -0.001(2)
C13 0.056(3) 0.044(3) 0.041(3) -0.001(2) 0.009(2) -0.012(2)
C14 0.073(4) 0.049(3) 0.049(3) -0.005(2) 0.003(3) -0.004(3)
C15 0.061(3) 0.048(3) 0.053(3) -0.005(2) -0.010(3) -0.001(2)

loop_
_atom_type_symbol
_atom_type_description
_atom_type_scat_dispersion_real
_atom_type_scat_dispersion_imag
_atom_type_scat_source
C C 0.0033 0.0016 'International Tables Vol C Tables 4.2.6.8 and 6.1.1.4'
H H 0.0000 0.0000 'International Tables Vol C Tables 4.2.6.8 and 6.1.1.4'
O O 0.0106 0.0060 'International Tables Vol C Tables 4.2.6.8 and 6.1.1.4'
U U -9.6767 9.6646 'International Tables Vol C Tables 4.2.6.8 and 6.1.1.4'

loop_
_geom_angle_atom_site_label_1
_geom_angle_atom_site_label_2
_geom_angle_atom_site_label_3
_geom_angle
_geom_angle_site_symmetry_1
_geom_angle_site_symmetry_3
O2 U1 O1 179.73(14) . .
O2 U1 O5 92.24(12) . .
O1 U1 O5 87.69(12) . .
O2 U1 O9 89.42(12) . 2_554
O1 U1 O9 90.84(11) . 2_554
O5 U1 O9 120.66(9) . 2_554
O2 U1 O7 91.30(12) . 7_565
O1 U1 O7 88.50(11) . 7_565
O5 U1 O7 118.08(8) . 7_565
O9 U1 O7 121.17(9) 2_554 7_565
O2 U1 O4 89.94(11) . .
O1 U1 O4 90.22(11) . .
O5 U1 O4 52.61(9) . .
O9 U1 O4 68.09(8) 2_554 .
O7 U1 O4 170.67(9) 7_565 .
O2 U1 O8 91.61(11) . 2_554
O1 U1 O8 88.49(11) . 2_554
O5 U1 O8 172.28(9) . 2_554
O9 U1 O8 52.69(9) 2_554 2_554
O7 U1 O8 68.50(9) 7_565 2_554
O4 U1 O8 120.72(9) . 2_554
O2 U1 O6 86.88(12) . 7_565
O1 U1 O6 92.85(11) . 7_565
O5 U1 O6 66.21(8) . 7_565
O9 U1 O6 172.37(9) 2_554 7_565
O7 U1 O6 52.32(8) 7_565 7_565
O4 U1 O6 118.54(8) . 7_565
O8 U1 O6 120.71(8) 2_554 7_565
O3 U2 O3 179.04(17) . 3_656
O3 U2 O11 92.01(11) . 3_656
O3 U2 O11 88.32(11) 3_656 3_656
O3 U2 O11 88.32(11) . .
O3 U2 O11 92.01(11) 3_656 .
O11 U2 O11 140.13(12) 3_656 .
O3 U2 O10 90.48(9) . .
O3 U2 O10 90.48(9) 3_656 .
O11 U2 O10 70.07(6) 3_656 .
O11 U2 O10 70.07(6) . .
O3 U2 O12 88.92(11) . 3_656
O3 U2 O12 90.30(11) 3_656 3_656
O11 U2 O12 74.00(9) 3_656 3_656
O11 U2 O12 145.83(9) . 3_656
O10 U2 O12 144.02(7) . 3_656
O3 U2 O12 90.30(11) . .
O3 U2 O12 88.92(11) 3_656 .
O11 U2 O12 145.83(9) 3_656 .
O11 U2 O12 74.00(9) . .
O10 U2 O12 144.02(7) . .
O12 U2 O12 71.97(14) 3_656 .
C7 O4 U1 94.0(2) . .
C7 O5 U1 96.2(2) . .
C8 O6 U1 93.3(2) . 7_566
C8 O7 U1 94.6(2) . 7_566
C9 O8 U1 92.2(2) . 2
C9 O9 U1 95.0(2) . 2
U2 O10 H10 130.0 . .
U2 O11 H11A 114.1 . .
U2 O11 H11B 135.9 . .
H11A O11 H11B 108.6 . .
U2 O12 H12A 131.3 . .
U2 O12 H12B 101.5 . .
H12A O12 H12B 123.1 . .
C10 O13 C13 105.6(3) . .
C14 O14 C14 108.5(5) 3 .
H15A O15 H15B 117.2 . .
C7 C1 C6 112.0(3) . .
C7 C1 C2 107.3(3) . .
C6 C1 C2 111.8(3) . .
C7 C1 H1 108.5 . .
C6 C1 H1 108.5 . .
C2 C1 H1 108.5 . .
C3 C2 C1 111.3(3) . .
C3 C2 H2A 109.4 . .
C1 C2 H2A 109.4 . .
C3 C2 H2B 109.4 . .
C1 C2 H2B 109.4 . .
H2A C2 H2B 108.0 . .
C8 C3 C4 108.8(3) . .
C8 C3 C2 111.0(3) . .
C4 C3 C2 111.0(3) . .
C8 C3 H3 108.7 . .
C4 C3 H3 108.7 . .
C2 C3 H3 108.7 . .
C5 C4 C3 111.0(3) . .
C5 C4 H4A 109.4 . .
C3 C4 H4A 109.4 . .
C5 C4 H4B 109.4 . .
C3 C4 H4B 109.4 . .
H4A C4 H4B 108.0 . .
C9 C5 C6 111.8(3) . .
C9 C5 C4 108.3(3) . .
C6 C5 C4 112.5(3) . .
C9 C5 H5 108.0 . .
C6 C5 H5 108.0 . .
C4 C5 H5 108.0 . .
C5 C6 C1 111.3(3) . .
C5 C6 H6A 109.4 . .
C1 C6 H6A 109.4 . .
C5 C6 H6B 109.4 . .
C1 C6 H6B 109.4 . .
H6A C6 H6B 108.0 . .
O4 C7 O5 117.1(3) . .
O4 C7 C1 124.1(3) . .
O5 C7 C1 118.8(3) . .
O6 C8 O7 119.8(3) . .
O6 C8 C3 120.0(3) . .
O7 C8 C3 120.2(3) . .
O8 C9 O9 119.8(3) . .
O8 C9 C5 120.4(3) . .
O9 C9 C5 119.8(3) . .
O13 C10 C11 105.4(3) . .
O13 C10 H10A 110.7 . .
C11 C10 H10A 110.7 . .
O13 C10 H10B 110.7 . .
C11 C10 H10B 110.7 . .
H10A C10 H10B 108.8 . .
C10 C11 C12 103.3(4) . .
C10 C11 H11C 111.1 . .
C12 C11 H11C 111.1 . .
C10 C11 H11D 111.1 . .
C12 C11 H11D 111.1 . .
H11C C11 H11D 109.1 . .
C13 C12 C11 105.1(4) . .
C13 C12 H12C 110.7 . .
C11 C12 H12C 110.7 . .
C13 C12 H12D 110.7 . .
C11 C12 H12D 110.7 . .
H12C C12 H12D 108.8 . .
O13 C13 C12 106.1(4) . .
O13 C13 H13A 110.5 . .
C12 C13 H13A 110.5 . .
O13 C13 H13B 110.5 . .
C12 C13 H13B 110.5 . .
H13A C13 H13B 108.7 . .
O14 C14 C15 106.1(4) . .
O14 C14 H14A 110.5 . .
C15 C14 H14A 110.5 . .
O14 C14 H14B 110.5 . .
C15 C14 H14B 110.5 . .
H14A C14 H14B 108.7 . .
C15 C15 C14 103.1(3) 3 .
C15 C15 H15C 111.1 3 .
C14 C15 H15C 111.1 . .
C15 C15 H15D 111.1 3 .
C14 C15 H15D 111.1 . .
H15C C15 H15D 109.1 . .

loop_
_geom_bond_atom_site_label_1
_geom_bond_atom_site_label_2
_geom_bond_distance
_geom_bond_site_symmetry_2
U1 O2 1.772(3) .
U1 O1 1.774(3) .
U1 O5 2.430(2) .
U1 O9 2.433(3) 2_554
U1 O7 2.463(3) 7_565
U1 O4 2.488(3) .
U1 O8 2.497(3) 2_554
U1 O6 2.499(3) 7_565
U2 O3 1.765(3) .
U2 O3 1.765(3) 3_656
U2 O11 2.389(3) 3_656
U2 O11 2.389(3) .
U2 O10 2.412(4) .
U2 O12 2.423(3) 3_656
U2 O12 2.423(3) .
O4 C7 1.268(4) .
O5 C7 1.288(4) .
O6 C8 1.258(4) .
O6 U1 2.499(3) 7_566
O7 C8 1.272(4) .
O7 U1 2.463(3) 7_566
O8 C9 1.262(5) .
O8 U1 2.497(3) 2
O9 C9 1.268(4) .
O9 U1 2.433(3) 2
O10 H10 0.8021 .
O11 H11A 0.8030 .
O11 H11B 0.8277 .
O12 H12A 0.9375 .
O12 H12B 0.8353 .
O13 C10 1.429(5) .
O13 C13 1.444(5) .
O14 C14 1.445(6) 3
O14 C14 1.445(6) .
O15 H15A 0.8411 .
O15 H15B 0.9906 .
C1 C7 1.496(5) .
C1 C6 1.528(5) .
C1 C2 1.536(5) .
C1 H1 1.0000 .
C2 C3 1.527(5) .
C2 H2A 0.9900 .
C2 H2B 0.9900 .
C3 C8 1.517(5) .
C3 C4 1.527(5) .
C3 H3 1.0000 .
C4 C5 1.525(5) .
C4 H4A 0.9900 .
C4 H4B 0.9900 .
C5 C9 1.521(5) .
C5 C6 1.525(5) .
C5 H5 1.0000 .
C6 H6A 0.9900 .
C6 H6B 0.9900 .
C10 C11 1.523(6) .
C10 H10A 0.9900 .
C10 H10B 0.9900 .
C11 C12 1.528(6) .
C11 H11C 0.9900 .
C11 H11D 0.9900 .
C12 C13 1.524(6) .
C12 H12C 0.9900 .
C12 H12D 0.9900 .
C13 H13A 0.9900 .
C13 H13B 0.9900 .
C14 C15 1.490(7) .
C14 H14A 0.9900 .
C14 H14B 0.9900 .
C15 C15 1.490(10) 3
C15 H15C 0.9900 .
C15 H15D 0.9900 .

loop_
_geom_hbond_atom_site_label_D
_geom_hbond_atom_site_label_H
_geom_hbond_atom_site_label_A
_geom_hbond_distance_DH
_geom_hbond_distance_HA
_geom_hbond_distance_DA
_geom_hbond_angle_DHA
_geom_hbond_site_symmetry_A
O10 H10 O5 0.80 2.30 2.652(4) 106.9 5_666
O11 H11A O6 0.80 2.01 2.768(4) 156.9 .
O11 H11B O15 0.83 1.96 2.610(4) 134.4 .
O12 H12A O4 0.94 2.36 2.999(4) 125.4 2
O12 H12A O9 0.94 1.97 2.850(4) 155.3 .
O12 H12B O13 0.84 1.93 2.710(4) 154.7 2
O15 H15A O7 0.84 2.01 2.775(4) 150.7 7_566
O15 H15B O8 0.99 2.18 2.861(4) 124.8 2
